data_2206338
loop_
_publ_author_name
'Visser, Hendrik G.'
'Purcell, Walter'
'Cloete, Nicoline'
'Muller, Alfred'

_publ_section_title
;
 Caesium bis[<i>N</i>-(carbamoylmethyl)iminodiacetato]chromate(III)
 dihydrate
;
_journal_coeditor_code BD6007
_journal_issue 8
_journal_name_full 'Acta Crystallographica Section E'
_journal_page_first m1668
_journal_page_last m1670
_journal_paper_doi 10.1107/S160053680502101X
_journal_volume 61
_journal_year 2005
_chemical_formula_iupac 'Cs [Cr (C6 H8 N2 O5)2] , 2H2 O'
_chemical_formula_moiety 'Cs + , C12 H16 Cr N4 O10 - , 2H2 O'
_chemical_formula_sum 'C12 H20 Cr Cs N4 O12'
_chemical_formula_weight 597.23
_chemical_name_systematic
;
Caesium bis[N-(carbamoylmethyl)iminodiacetato]chromium(III) dihydrate
;
_space_group_IT_number 14
_symmetry_cell_setting monoclinic
_symmetry_space_group_name_Hall '-P 2yn'
_symmetry_space_group_name_H-M 'P 1 21/n 1'
_audit_creation_method 'WinGX routine CIF_UPDATE'
_cell_angle_alpha 90
_cell_angle_beta 94.516(2)
_cell_angle_gamma 90
_cell_formula_units_Z 4
_cell_length_a 9.1471(11)
_cell_length_b 12.1267(14)
_cell_length_c 17.475(2)
_cell_measurement_reflns_used 813
_cell_measurement_temperature 293(2)
_cell_measurement_theta_max 26.91
_cell_measurement_theta_min 2.74
_cell_volume 1932.4(4)
_computing_cell_refinement 'SAINT-Plus (Bruker, 1999)'
_computing_data_collection 'SMART-NT (Bruker, 1998)'
_computing_data_reduction 'SAINT-Plus and XPREP (Bruker, 1999)'
_computing_molecular_graphics 'DIAMOND (Brandenburg & Brendt, 2001)'
_computing_publication_material 'WinGX (Farrugia, 1999)'
_computing_structure_refinement 'SHELXL97 (Sheldrick, 1997)'
_computing_structure_solution 'SHELXS97 (Sheldrick, 1997)'
_diffrn_measured_fraction_theta_full 0.993
_diffrn_measured_fraction_theta_max 0.993
_diffrn_measurement_device_type 'Bruker SMART CCD 1K area-detector'
_diffrn_measurement_method \w
_diffrn_radiation_type MoK\a
_diffrn_radiation_wavelength 0.71073
_diffrn_reflns_av_R_equivalents 0.0236
_diffrn_reflns_limit_h_max 12
_diffrn_reflns_limit_h_min -11
_diffrn_reflns_limit_k_max 16
_diffrn_reflns_limit_k_min -7
_diffrn_reflns_limit_l_max 22
_diffrn_reflns_limit_l_min -23
_diffrn_reflns_number 12675
_diffrn_reflns_theta_full 28.3
_diffrn_reflns_theta_max 28.3
_diffrn_reflns_theta_min 2.05
_diffrn_standards_decay_% 0
_diffrn_standards_interval_count 0
_diffrn_standards_interval_time 0
_diffrn_standards_number 0
_exptl_absorpt_coefficient_mu 2.521
_exptl_absorpt_correction_T_max 0.6597
_exptl_absorpt_correction_T_min 0.5948
_exptl_absorpt_correction_type multi-scan
_exptl_absorpt_process_details '(SADABS; Bruker, 1998)'
_exptl_crystal_colour orange
_exptl_crystal_density_diffrn 2.053
_exptl_crystal_density_method 'not measured'
_exptl_crystal_description 'rhombic prism'
_exptl_crystal_F_000 1180
_exptl_crystal_size_max 0.23
_exptl_crystal_size_mid 0.22
_exptl_crystal_size_min 0.18
_refine_diff_density_max 1.383
_refine_diff_density_min -0.97
_refine_ls_extinction_method none
_refine_ls_goodness_of_fit_ref 1.025
_refine_ls_hydrogen_treatment mixed
_refine_ls_matrix_type full
_refine_ls_number_parameters 267
_refine_ls_number_reflns 4773
_refine_ls_number_restraints 0
_refine_ls_restrained_S_all 1.025
_refine_ls_R_factor_gt 0.0317
_refine_ls_shift/su_max 0.001
_refine_ls_structure_factor_coef Fsqd
_refine_ls_weighting_details 'calc w = 1/[\s^2^(Fo^2^)+(0.0371P)^2^+2.6041P] where P = (Fo^2^+2Fc^2^)/3'
_refine_ls_weighting_scheme calc
_refine_ls_wR_factor_ref 0.0803
_reflns_number_gt 3882
_reflns_number_total 4773
_reflns_threshold_expression I>2\s(I)
_cod_data_source_file bd6007.cif
_cod_data_source_block I
_cod_depositor_comments
;
The following automatic conversions were performed:
'_symmetry_cell_setting' value 'Monoclinic' changed to 'monoclinic'
according to '/home/saulius/struct/CIF-dictionaries/cif_core.dic'
dictionary named 'cif_core.dic' version 2.4.1 from 2010-06-29.

Automatic conversion script
Id: cif_fix_enum 1527 2010-12-29 10:47:43Z saulius 

The following automatic conversions were performed:

'_symmetry_cell_setting' value 'Monoclinic' changed to 'monoclinic'
according to /home/saulius/struct/CIF-dictionaries/cif_core.dic
dictionary named 'cif_core.dic' version 2.4.1 from 2010-06-29.

Automatic conversion script
Id: cif_fix_values 1715 2011-07-08 13:25:40Z adriana 
;
_cod_original_sg_symbol_H-M 'P 21/n'
_cod_database_code 2206338
_cod_database_fobs_code 2206338

loop_
_symmetry_equiv_pos_as_xyz
'x, y, z'
'-x+1/2, y+1/2, -z+1/2'
'-x, -y, -z'
'x-1/2, -y-1/2, z-1/2'

loop_
_atom_site_label
_atom_site_fract_x
_atom_site_fract_y
_atom_site_fract_z
_atom_site_U_iso_or_equiv
_atom_site_adp_type
_atom_site_calc_flag
_atom_site_refinement_flags
_atom_site_occupancy
_atom_site_type_symbol
Cr 0.49935(5) 0.01245(4) 0.25765(2) 0.01748(10) Uani d . 1 Cr
N1 0.3737(2) 0.09766(19) 0.33366(13) 0.0182(5) Uani d . 1 N
N2 0.0037(3) 0.0263(3) 0.39280(17) 0.0367(7) Uani d . 1 N
H2A -0.0641 0.0467 0.4212 0.045(6) Uiso calc R 1 H
H2B -0.0068 -0.0331 0.3661 0.045(6) Uiso calc R 1 H
N3 0.6225(2) -0.07352(19) 0.18138(13) 0.0183(5) Uani d . 1 N
N4 0.9929(3) -0.0115(2) 0.12100(18) 0.0350(7) Uani d . 1 N
H4A 1.0612 -0.0359 0.0944 0.045(6) Uiso calc R 1 H
H4B 1.0036 0.0507 0.1445 0.045(6) Uiso calc R 1 H
O1 0.6525(2) 0.0155(2) 0.34177(12) 0.0333(5) Uani d . 1 O
O2 0.7060(2) 0.0690(2) 0.46229(13) 0.0349(5) Uani d . 1 O
O3 0.5526(2) 0.16164(18) 0.22738(14) 0.0314(5) Uani d . 1 O
O4 0.4724(3) 0.33421(19) 0.22019(15) 0.0374(6) Uani d . 1 O
O5 0.1492(3) 0.1722(2) 0.42628(15) 0.0384(6) Uani d . 1 O
O6 0.3471(2) 0.0119(2) 0.17277(12) 0.0293(5) Uani d . 1 O
O7 0.2929(3) -0.0357(2) 0.05170(13) 0.0431(7) Uani d . 1 O
O8 0.4431(2) -0.13651(18) 0.28775(13) 0.0284(5) Uani d . 1 O
O9 0.4989(3) -0.31436(18) 0.27929(14) 0.0327(5) Uani d . 1 O
O10 0.8460(3) -0.15862(19) 0.09421(14) 0.0336(5) Uani d . 1 O
C1 0.4635(3) 0.0993(3) 0.40884(17) 0.0306(7) Uani d . 1 C
H1A 0.4158 0.0535 0.445 0.052(4) Uiso calc R 1 H
H1B 0.4659 0.1741 0.4286 0.052(4) Uiso calc R 1 H
C2 0.6203(3) 0.0590(3) 0.40486(17) 0.0239(6) Uani d . 1 C
C3 0.3529(4) 0.2104(2) 0.30054(19) 0.0282(7) Uani d . 1 C
H3A 0.3571 0.2638 0.342 0.052(4) Uiso calc R 1 H
H3B 0.2563 0.2151 0.2736 0.052(4) Uiso calc R 1 H
C4 0.4673(3) 0.2402(3) 0.24556(17) 0.0238(6) Uani d . 1 C
C5 0.2327(3) 0.0380(3) 0.33742(19) 0.0278(7) Uani d . 1 C
H5A 0.2544 -0.037 0.3537 0.052(4) Uiso calc R 1 H
H5B 0.1848 0.0345 0.2859 0.052(4) Uiso calc R 1 H
C6 0.1245(3) 0.0865(3) 0.39027(17) 0.0247(6) Uani d . 1 C
C7 0.5327(3) -0.0777(3) 0.10600(18) 0.0329(8) Uani d . 1 C
H7A 0.5256 -0.1537 0.0888 0.052(4) Uiso calc R 1 H
H7B 0.5829 -0.0365 0.0684 0.052(4) Uiso calc R 1 H
C8 0.3789(3) -0.0314(3) 0.10914(17) 0.0256(6) Uani d . 1 C
C9 0.6455(3) -0.1849(3) 0.2166(2) 0.0291(7) Uani d . 1 C
H9A 0.7367 -0.1852 0.249 0.052(4) Uiso calc R 1 H
H9B 0.6537 -0.2392 0.1764 0.052(4) Uiso calc R 1 H
C10 0.5203(3) -0.2166(2) 0.26429(17) 0.0226(6) Uani d . 1 C
C11 0.7633(3) -0.0143(3) 0.17579(19) 0.0267(7) Uani d . 1 C
H11A 0.8106 -0.0059 0.2271 0.052(4) Uiso calc R 1 H
H11B 0.742 0.059 0.1557 0.052(4) Uiso calc R 1 H
C12 0.8706(3) -0.0697(2) 0.12570(16) 0.0229(6) Uani d . 1 C
O11 0.5158(4) 0.2350(4) 0.0578(3) 0.0906(9) Uani d . 1 O
H11C 0.5674 0.2599 0.1003 0.136 Uiso d R 1 H
H11D 0.5539 0.2792 0.0211 0.136 Uiso d R 1 H
O12 -0.1446(4) 0.2138(4) 0.0368(2) 0.0906(9) Uani d . 1 O
H12A -0.1916 0.1551 0.0144 0.136 Uiso d R 1 H
H12B -0.1998 0.2721 0.0177 0.136 Uiso d R 1 H
Cs 0.19330(3) 0.226422(18) 0.070532(12) 0.03477(8) Uani d . 1 Cs

loop_
_atom_site_aniso_label
_atom_site_aniso_U_11
_atom_site_aniso_U_22
_atom_site_aniso_U_33
_atom_site_aniso_U_12
_atom_site_aniso_U_13
_atom_site_aniso_U_23
Cr 0.0161(2) 0.0180(2) 0.0187(2) 0.00032(17) 0.00393(16) -0.00259(17)
N1 0.0154(11) 0.0185(11) 0.0211(12) 0.0008(9) 0.0030(9) -0.0017(9)
N2 0.0253(14) 0.0431(17) 0.0435(17) -0.0060(13) 0.0146(12) -0.0103(14)
N3 0.0153(11) 0.0191(12) 0.0209(11) 0.0001(9) 0.0042(9) -0.0019(9)
N4 0.0272(14) 0.0322(15) 0.0485(18) -0.0031(12) 0.0198(13) -0.0068(13)
O1 0.0212(11) 0.0516(15) 0.0268(11) 0.0070(10) 0.0006(9) -0.0134(10)
O2 0.0280(12) 0.0489(15) 0.0267(11) 0.0052(11) -0.0050(9) -0.0064(11)
O3 0.0328(12) 0.0222(11) 0.0417(13) -0.0004(9) 0.0186(10) -0.0007(10)
O4 0.0425(14) 0.0261(12) 0.0451(14) 0.0036(10) 0.0123(11) 0.0136(11)
O5 0.0338(13) 0.0358(14) 0.0475(15) -0.0016(11) 0.0149(11) -0.0156(12)
O6 0.0209(10) 0.0432(13) 0.0238(11) 0.0076(10) 0.0014(8) -0.0060(10)
O7 0.0300(13) 0.0702(19) 0.0278(12) 0.0122(13) -0.0060(10) -0.0114(12)
O8 0.0270(11) 0.0237(11) 0.0364(12) 0.0021(9) 0.0154(9) 0.0025(9)
O9 0.0344(13) 0.0215(11) 0.0433(14) -0.0005(10) 0.0105(10) 0.0068(10)
O10 0.0314(12) 0.0323(13) 0.0383(13) -0.0018(10) 0.0108(10) -0.0139(10)
C1 0.0245(16) 0.048(2) 0.0191(14) 0.0090(14) 0.0011(12) -0.0040(14)
C2 0.0220(14) 0.0257(15) 0.0239(14) -0.0009(12) 0.0013(11) -0.0006(12)
C3 0.0302(16) 0.0212(15) 0.0345(17) 0.0066(12) 0.0105(13) 0.0044(12)
C4 0.0222(14) 0.0255(15) 0.0232(14) -0.0015(12) -0.0005(11) -0.0002(12)
C5 0.0199(14) 0.0244(15) 0.0404(18) -0.0050(12) 0.0111(13) -0.0079(13)
C6 0.0207(14) 0.0275(15) 0.0263(15) 0.0032(12) 0.0045(11) -0.0015(12)
C7 0.0248(16) 0.048(2) 0.0252(15) 0.0079(15) -0.0013(12) -0.0103(15)
C8 0.0214(14) 0.0307(16) 0.0247(15) 0.0012(13) 0.0023(11) -0.0016(12)
C9 0.0266(16) 0.0218(14) 0.0407(18) 0.0042(13) 0.0138(13) 0.0036(13)
C10 0.0214(14) 0.0230(15) 0.0233(14) -0.0003(12) 0.0018(11) 0.0013(11)
C11 0.0216(15) 0.0246(15) 0.0356(17) -0.0046(12) 0.0126(12) -0.0089(13)
C12 0.0214(14) 0.0271(15) 0.0211(14) 0.0024(12) 0.0066(11) 0.0008(12)
O11 0.0619(17) 0.125(3) 0.085(2) -0.0161(16) 0.0024(15) 0.0205(18)
O12 0.0619(17) 0.125(3) 0.085(2) -0.0161(16) 0.0024(15) 0.0205(18)
Cs 0.04476(14) 0.03310(12) 0.02703(11) 0.00324(9) 0.00649(8) 0.00157(8)

loop_
_atom_type_symbol
_atom_type_description
_atom_type_scat_dispersion_real
_atom_type_scat_dispersion_imag
_atom_type_scat_source
C C 0.0033 0.0016 'International Tables Vol C Tables 4.2.6.8 and 6.1.1.4'
H H 0 0 'International Tables Vol C Tables 4.2.6.8 and 6.1.1.4'
N N 0.0061 0.0033 'International Tables Vol C Tables 4.2.6.8 and 6.1.1.4'
O O 0.0106 0.006 'International Tables Vol C Tables 4.2.6.8 and 6.1.1.4'
Cr Cr 0.3209 0.6236 'International Tables Vol C Tables 4.2.6.8 and 6.1.1.4'
Cs Cs -0.368 2.1192 'International Tables Vol C Tables 4.2.6.8 and 6.1.1.4'

loop_
_geom_angle_atom_site_label_1
_geom_angle_atom_site_label_2
_geom_angle_atom_site_label_3
_geom_angle
_geom_angle_publ_flag
O1 Cr O6 179.00(11) y
O1 Cr O3 90.40(11) y
O6 Cr O3 88.60(10) y
O1 Cr O8 90.20(11) y
O6 Cr O8 90.80(10) y
O3 Cr O8 179.18(10) y
O1 Cr N3 95.68(9) y
O6 Cr N3 84.37(9) y
O3 Cr N3 97.52(9) y
O8 Cr N3 82.98(9) y
O1 Cr N1 84.84(9) y
O6 Cr N1 95.10(9) y
O3 Cr N1 82.88(9) y
O8 Cr N1 96.62(9) y
N3 Cr N1 179.33(9) y
C5 N1 C3 112.3(2) y
C5 N1 C1 112.8(2) y
C3 N1 C1 111.9(3) y
C5 N1 Cr 108.03(17) y
C3 N1 Cr 105.40(17) y
C1 N1 Cr 105.82(17) y
C6 N2 H2A 120 ?
C6 N2 H2B 120 ?
H2A N2 H2B 120 ?
C11 N3 C9 111.7(2) ?
C11 N3 C7 112.2(2) ?
C9 N3 C7 112.5(3) ?
C11 N3 Cr 108.34(17) y
C9 N3 Cr 104.71(17) y
C7 N3 Cr 106.99(17) y
C12 N4 H4A 120 ?
C12 N4 H4B 120 ?
H4A N4 H4B 120 ?
C2 O1 Cr 117.27(19) ?
C4 O3 Cr 116.69(19) ?
C8 O6 Cr 117.54(19) ?
C10 O8 Cr 116.56(18) ?
N1 C1 C2 114.3(2) ?
N1 C1 H1A 108.7 ?
C2 C1 H1A 108.7 ?
N1 C1 H1B 108.7 ?
C2 C1 H1B 108.7 ?
H1A C1 H1B 107.6 ?
O2 C2 O1 124.7(3) ?
O2 C2 C1 118.3(3) ?
O1 C2 C1 117.0(3) ?
N1 C3 C4 113.0(2) ?
N1 C3 H3A 109 ?
C4 C3 H3A 109 ?
N1 C3 H3B 109 ?
C4 C3 H3B 109 ?
H3A C3 H3B 107.8 ?
O4 C4 O3 124.0(3) ?
O4 C4 C3 119.8(3) ?
O3 C4 C3 116.2(3) ?
N1 C5 C6 116.5(2) ?
N1 C5 H5A 108.2 ?
C6 C5 H5A 108.2 ?
N1 C5 H5B 108.2 ?
C6 C5 H5B 108.2 ?
H5A C5 H5B 107.3 ?
O5 C6 N2 124.6(3) ?
O5 C6 C5 122.4(3) ?
N2 C6 C5 113.0(3) ?
N3 C7 C8 113.6(2) ?
N3 C7 H7A 108.8 ?
C8 C7 H7A 108.8 ?
N3 C7 H7B 108.8 ?
C8 C7 H7B 108.8 ?
H7A C7 H7B 107.7 ?
O7 C8 O6 123.5(3) ?
O7 C8 C7 119.4(3) ?
O6 C8 C7 117.2(3) ?
N3 C9 C10 111.5(2) ?
N3 C9 H9A 109.3 ?
C10 C9 H9A 109.3 ?
N3 C9 H9B 109.3 ?
C10 C9 H9B 109.3 ?
H9A C9 H9B 108 ?
O9 C10 O8 123.9(3) ?
O9 C10 C9 119.9(3) ?
O8 C10 C9 116.2(3) ?
N3 C11 C12 115.3(2) ?
N3 C11 H11A 108.5 ?
C12 C11 H11A 108.5 ?
N3 C11 H11B 108.5 ?
C12 C11 H11B 108.5 ?
H11A C11 H11B 107.5 ?
O10 C12 N4 124.5(3) ?
O10 C12 C11 122.9(3) ?
N4 C12 C11 112.6(3) ?
H11C O11 H11D 100.2 ?
H12A O12 H12B 102.8 ?

loop_
_geom_bond_atom_site_label_1
_geom_bond_atom_site_label_2
_geom_bond_distance
_geom_bond_publ_flag
Cr O1 1.950(2) y
Cr O6 1.953(2) y
Cr O3 1.957(2) y
Cr O8 1.962(2) y
Cr N3 2.090(2) y
Cr N1 2.096(2) y
N1 C5 1.484(4) ?
N1 C3 1.491(4) ?
N1 C1 1.494(4) ?
N2 C6 1.328(4) ?
N2 H2A 0.86 ?
N2 H2B 0.86 ?
N3 C11 1.484(4) ?
N3 C9 1.493(4) ?
N3 C7 1.497(4) ?
N4 C12 1.330(4) ?
N4 H4A 0.86 ?
N4 H4B 0.86 ?
O1 C2 1.277(4) ?
O2 C2 1.230(4) ?
O3 C4 1.287(4) ?
O4 C4 1.225(4) ?
O5 C6 1.227(4) ?
O6 C8 1.284(4) ?
O7 C8 1.227(4) ?
O8 C10 1.286(4) ?
O9 C10 1.233(4) ?
O10 C12 1.224(4) ?
C1 C2 1.522(4) ?
C1 H1A 0.97 ?
C1 H1B 0.97 ?
C3 C4 1.519(4) ?
C3 H3A 0.97 ?
C3 H3B 0.97 ?
C5 C6 1.524(4) ?
C5 H5A 0.97 ?
C5 H5B 0.97 ?
C7 C8 1.520(4) ?
C7 H7A 0.97 ?
C7 H7B 0.97 ?
C9 C10 1.518(4) ?
C9 H9A 0.97 ?
C9 H9B 0.97 ?
C11 C12 1.522(4) ?
C11 H11A 0.97 ?
C11 H11B 0.97 ?
O11 H11C 0.9004 ?
O11 H11D 0.9246 ?
O12 H12A 0.9049 ?
O12 H12B 0.9162 ?

loop_
_geom_hbond_atom_site_label_D
_geom_hbond_atom_site_label_H
_geom_hbond_atom_site_label_A
_geom_hbond_site_symmetry_A
_geom_hbond_distance_DH
_geom_hbond_distance_HA
_geom_hbond_distance_DA
_geom_hbond_angle_DHA
O12 H12B O5 4_565 0.92 2.14 2.936(5) 145
O12 H12A O7 3 0.90 2.03 2.927(5) 171
O11 H11D O5 4_665 0.92 2.02 2.911(5) 162
O11 H11C O3 . 0.90 2.53 3.087(5) 120
O11 H11C O4 . 0.90 2.50 3.136(5) 128
N4 H4B O9 2_655 0.86 2.11 2.955(4) 167
N4 H4A O7 1_655 0.86 2.30 3.099(4) 154
N2 H2B O4 2_545 0.86 2.24 3.073(4) 162
N2 H2A O2 1_455 0.86 2.29 3.111(3) 159

loop_
_geom_torsion_atom_site_label_1
_geom_torsion_atom_site_label_2
_geom_torsion_atom_site_label_3
_geom_torsion_atom_site_label_4
_geom_torsion
O1 Cr N1 C5 -127.7(2)
O6 Cr N1 C5 53.3(2)
O3 Cr N1 C5 141.3(2)
O8 Cr N1 C5 -38.1(2)
O1 Cr N1 C3 112.1(2)
O6 Cr N1 C3 -66.9(2)
O3 Cr N1 C3 21.04(19)
O8 Cr N1 C3 -158.31(19)
O1 Cr N1 C1 -6.7(2)
O6 Cr N1 C1 174.3(2)
O3 Cr N1 C1 -97.7(2)
O8 Cr N1 C1 82.9(2)
O1 Cr N3 C11 -53.2(2)
O6 Cr N3 C11 125.8(2)
O3 Cr N3 C11 38.0(2)
O8 Cr N3 C11 -142.7(2)
O1 Cr N3 C9 66.2(2)
O6 Cr N3 C9 -114.83(19)
O3 Cr N3 C9 157.33(19)
O8 Cr N3 C9 -23.32(19)
O1 Cr N3 C7 -174.3(2)
O6 Cr N3 C7 4.7(2)
O3 Cr N3 C7 -83.1(2)
O8 Cr N3 C7 96.2(2)
O3 Cr O1 C2 85.3(2)
O8 Cr O1 C2 -94.2(2)
N3 Cr O1 C2 -177.1(2)
O1 Cr O3 C4 -103.6(2)
O6 Cr O3 C4 76.5(2)
N3 Cr O3 C4 160.6(2)
N1 Cr O3 C4 -18.8(2)
O3 Cr O6 C8 95.0(2)
O8 Cr O6 C8 -85.6(2)
N3 Cr O6 C8 -2.7(2)
N1 Cr O6 C8 177.7(2)
O1 Cr O8 C10 -81.8(2)
O6 Cr O8 C10 98.1(2)
N3 Cr O8 C10 13.9(2)
N1 Cr O8 C10 -166.7(2)
C5 N1 C1 C2 127.5(3)
C3 N1 C1 C2 -104.7(3)
Cr N1 C1 C2 9.6(3)
Cr O1 C2 O2 -178.4(3)
Cr O1 C2 C1 2.7(4)
N1 C1 C2 O2 172.2(3)
N1 C1 C2 O1 -8.9(4)
C5 N1 C3 C4 -138.7(3)
C1 N1 C3 C4 93.3(3)
Cr N1 C3 C4 -21.3(3)
Cr O3 C4 O4 -167.7(3)
Cr O3 C4 C3 10.9(4)
N1 C3 C4 O4 -172.6(3)
N1 C3 C4 O3 8.7(4)
C3 N1 C5 C6 -64.5(3)
C1 N1 C5 C6 63.1(4)
Cr N1 C5 C6 179.7(2)
N1 C5 C6 O5 2.3(5)
N1 C5 C6 N2 -177.5(3)
C11 N3 C7 C8 -124.7(3)
C9 N3 C7 C8 108.4(3)
Cr N3 C7 C8 -6.0(3)
Cr O6 C8 O7 -179.4(3)
Cr O6 C8 C7 -0.2(4)
N3 C7 C8 O7 -176.3(3)
N3 C7 C8 O6 4.5(4)
C11 N3 C9 C10 146.3(3)
C7 N3 C9 C10 -86.6(3)
Cr N3 C9 C10 29.2(3)
Cr O8 C10 O9 179.2(2)
Cr O8 C10 C9 0.3(4)
N3 C9 C10 O9 159.5(3)
N3 C9 C10 O8 -21.5(4)
C9 N3 C11 C12 61.9(3)
C7 N3 C11 C12 -65.4(3)
Cr N3 C11 C12 176.7(2)
N3 C11 C12 O10 -2.5(5)
N3 C11 C12 N4 178.1(3)
